data_7115092
loop_
_publ_author_name
'Chavez, Ferman A.'
'Que Jr., Lawrence'
'Tolman, William B.'

_publ_section_title
;
 Metal ion complexation by a new, highly sterically hindered, bowl-shaped
 carboxylate ligand
;
_journal_issue 1
_journal_name_full 'Chemical Communications'
_journal_page_first 111
_journal_paper_doi 10.1039/b006647h
_journal_year 2001
_chemical_formula_sum 'C122 H146 Fe O12'
_chemical_formula_weight 1860.24
_chemical_name_common 00214
_chemical_name_systematic
; 
 ? 
;
_space_group_IT_number 14
_symmetry_cell_setting monoclinic
_symmetry_space_group_name_Hall '-P 2yn'
_symmetry_space_group_name_H-M 'P 1 21/n 1'
_atom_sites_solution_hydrogens geom
_atom_sites_solution_primary direct
_atom_sites_solution_secondary difmap
_audit_creation_method SHELXL-97
_cell_angle_alpha 90.00
_cell_angle_beta 115.0900(10)
_cell_angle_gamma 90.00
_cell_formula_units_Z 2
_cell_length_a 21.1152(13)
_cell_length_b 13.3988(9)
_cell_length_c 21.1719(13)
_cell_measurement_reflns_used 6537
_cell_measurement_temperature 173(2)
_cell_volume 5424.7(6)
_computing_cell_refinement SAINT
_computing_data_collection SMART
_computing_data_reduction SAINT
_computing_molecular_graphics 'SHELXL-97 (Sheldrick, 1997)'
_computing_structure_refinement 'SHELXL-97 (Sheldrick, 1997)'
_diffrn_ambient_temperature 173(2)
_diffrn_measured_fraction_theta_full 0.997
_diffrn_measured_fraction_theta_max 0.997
_diffrn_measurement_device_type SMART
_diffrn_measurement_method hemisphere
_diffrn_radiation_monochromator graphite
_diffrn_radiation_source 'fine-focus sealed tube'
_diffrn_radiation_type MoK\a
_diffrn_radiation_wavelength 0.71073
_diffrn_reflns_av_R_equivalents 0.0481
_diffrn_reflns_av_sigmaI/netI 0.0634
_diffrn_reflns_limit_h_max 25
_diffrn_reflns_limit_h_min -21
_diffrn_reflns_limit_k_max 15
_diffrn_reflns_limit_k_min -15
_diffrn_reflns_limit_l_max 18
_diffrn_reflns_limit_l_min -25
_diffrn_reflns_number 27850
_diffrn_reflns_theta_full 25.03
_diffrn_reflns_theta_max 25.03
_diffrn_reflns_theta_min 1.79
_exptl_absorpt_coefficient_mu 0.198
_exptl_absorpt_correction_T_max 1.000000
_exptl_absorpt_correction_T_min 0.877093
_exptl_absorpt_correction_type multiscans
_exptl_absorpt_process_details 'SADABS, R. Blessing, 1995'
_exptl_crystal_colour colorless
_exptl_crystal_density_diffrn 1.139
_exptl_crystal_density_method 'not measured'
_exptl_crystal_description block
_exptl_crystal_F_000 2000
_exptl_crystal_size_max 0.2
_exptl_crystal_size_mid 0.2
_exptl_crystal_size_min 0.1
_refine_diff_density_max 0.552
_refine_diff_density_min -0.379
_refine_diff_density_rms 0.053
_refine_ls_extinction_method none
_refine_ls_goodness_of_fit_ref 1.030
_refine_ls_hydrogen_treatment riding
_refine_ls_matrix_type full
_refine_ls_number_parameters 647
_refine_ls_number_reflns 9562
_refine_ls_number_restraints 8
_refine_ls_restrained_S_all 1.030
_refine_ls_R_factor_all 0.0997
_refine_ls_R_factor_gt 0.0558
_refine_ls_shift/su_max 0.003
_refine_ls_shift/su_mean 0.000
_refine_ls_structure_factor_coef Fsqd
_refine_ls_weighting_details 'calc w=1/[\s^2^(Fo^2^)+(0.0999P)^2^+0.0000P] where P=(Fo^2^+2Fc^2^)/3'
_refine_ls_weighting_scheme calc
_refine_ls_wR_factor_gt 0.1594
_refine_ls_wR_factor_ref 0.1772
_reflns_number_gt 5908
_reflns_number_total 9562
_reflns_threshold_expression >2sigma(I)
_cod_data_source_file b006647h.txt
_cod_data_source_block 214
_cod_original_sg_symbol_H-M P2(1)/n
_cod_database_code 7115092

loop_
_symmetry_equiv_pos_as_xyz
'x, y, z'
'-x+1/2, y+1/2, -z+1/2'
'-x, -y, -z'
'x-1/2, -y-1/2, z-1/2'

loop_
_atom_site_label
_atom_site_type_symbol
_atom_site_fract_x
_atom_site_fract_y
_atom_site_fract_z
_atom_site_U_iso_or_equiv
_atom_site_adp_type
_atom_site_occupancy
_atom_site_symmetry_multiplicity
_atom_site_calc_flag
_atom_site_refinement_flags
_atom_site_disorder_assembly
_atom_site_disorder_group
Fe1 Fe 0.0000 0.0000 0.0000 0.03573(19) Uani 1 2 d S . .
O1 O 0.07415(10) -0.03984(16) -0.10314(11) 0.0416(5) Uani 1 1 d . . .
O2 O 0.09931(10) 0.02815(15) 0.00103(10) 0.0375(5) Uani 1 1 d . . .
O3 O -0.04774(11) 0.09102(17) -0.09262(12) 0.0542(6) Uani 1 1 d . . .
H3 H -0.0289 0.0872 -0.1261 0.065 Uiso 1 1 calc R . .
O4 O 0.01267(13) 0.12486(17) 0.06349(13) 0.0620(7) Uani 1 1 d . . .
H4 H -0.0077 0.1157 0.0954 0.074 Uiso 1 1 calc R . .
C1 C 0.11269(14) 0.0086(2) -0.05072(14) 0.0282(6) Uani 1 1 d . . .
C2 C 0.18181(13) 0.0453(2) -0.04769(14) 0.0273(6) Uani 1 1 d . . .
C3 C 0.18488(14) 0.1321(2) -0.08276(14) 0.0293(6) Uani 1 1 d . . .
C4 C 0.24926(14) 0.1627(2) -0.08018(15) 0.0319(7) Uani 1 1 d . . .
H4A H 0.2514 0.2219 -0.1040 0.038 Uiso 1 1 calc R . .
C5 C 0.31068(14) 0.1085(2) -0.04350(14) 0.0324(7) Uani 1 1 d . . .
C6 C 0.30563(14) 0.0233(2) -0.00877(15) 0.0335(7) Uani 1 1 d . . .
H6A H 0.3469 -0.0137 0.0173 0.040 Uiso 1 1 calc R . .
C7 C 0.24232(14) -0.0106(2) -0.01057(14) 0.0300(6) Uani 1 1 d . . .
C8 C 0.38195(15) 0.1385(2) -0.04192(16) 0.0426(8) Uani 1 1 d . . .
C9 C 0.41282(18) 0.0472(3) -0.0637(2) 0.0590(10) Uani 1 1 d . . .
H9A H 0.3820 0.0287 -0.1119 0.089 Uiso 1 1 calc R . .
H9B H 0.4167 -0.0090 -0.0327 0.089 Uiso 1 1 calc R . .
H9C H 0.4593 0.0640 -0.0605 0.089 Uiso 1 1 calc R . .
C10 C 0.37651(18) 0.2239(3) -0.09186(19) 0.0594(10) Uani 1 1 d . . .
H10A H 0.3578 0.2834 -0.0787 0.089 Uiso 1 1 calc R . .
H10B H 0.3452 0.2044 -0.1396 0.089 Uiso 1 1 calc R . .
H10C H 0.4230 0.2388 -0.0893 0.089 Uiso 1 1 calc R . .
C11 C 0.43185(18) 0.1696(3) 0.03178(18) 0.0620(10) Uani 1 1 d . . .
H11A H 0.4119 0.2262 0.0465 0.093 Uiso 1 1 calc R . .
H11B H 0.4768 0.1892 0.0325 0.093 Uiso 1 1 calc R . .
H11C H 0.4389 0.1135 0.0637 0.093 Uiso 1 1 calc R . .
C12 C 0.11771(15) 0.1897(2) -0.12266(16) 0.0398(7) Uani 1 1 d . . .
H12A H 0.0981 0.2092 -0.0895 0.048 Uiso 1 1 calc R . .
H12B H 0.0837 0.1441 -0.1574 0.048 Uiso 1 1 calc R . .
C13 C 0.12399(15) 0.2834(2) -0.16070(16) 0.0388(8) Uani 1 1 d . . .
C14 C 0.10971(15) 0.2770(2) -0.23191(17) 0.0413(8) Uani 1 1 d . . .
C15 C 0.11549(16) 0.3628(2) -0.26671(17) 0.0455(8) Uani 1 1 d . . .
H15A H 0.1054 0.3591 -0.3148 0.055 Uiso 1 1 calc R . .
C16 C 0.13568(17) 0.4532(3) -0.23202(18) 0.0483(9) Uani 1 1 d . . .
H16A H 0.1403 0.5105 -0.2561 0.058 Uiso 1 1 calc R . .
C17 C 0.14903(17) 0.4597(2) -0.16232(18) 0.0467(8) Uani 1 1 d . . .
H17A H 0.1620 0.5221 -0.1391 0.056 Uiso 1 1 calc R . .
C18 C 0.14376(16) 0.3763(2) -0.12570(16) 0.0412(8) Uani 1 1 d . . .
C19 C 0.15762(19) 0.3928(2) -0.04981(18) 0.0494(9) Uani 1 1 d . . .
C20 C 0.1000(2) 0.4007(2) -0.0330(2) 0.0557(10) Uani 1 1 d . . .
C21 C 0.1126(3) 0.4265(3) 0.0346(2) 0.0689(12) Uani 1 1 d . . .
H21A H 0.0743 0.4328 0.0466 0.083 Uiso 1 1 calc R . .
C22 C 0.1795(3) 0.4433(3) 0.0849(2) 0.0826(14) Uani 1 1 d . . .
H22A H 0.1871 0.4609 0.1311 0.099 Uiso 1 1 calc R . .
C23 C 0.2342(3) 0.4343(3) 0.0678(2) 0.0711(12) Uani 1 1 d . . .
H23A H 0.2802 0.4449 0.1027 0.085 Uiso 1 1 calc R . .
C24 C 0.2249(2) 0.4098(2) -0.00003(19) 0.0545(9) Uani 1 1 d . . .
C25 C 0.2879(2) 0.4073(3) -0.0153(2) 0.0687(11) Uani 1 1 d . . .
H25A H 0.2730 0.4047 -0.0658 0.103 Uiso 1 1 calc R . .
H25B H 0.3159 0.3481 0.0064 0.103 Uiso 1 1 calc R . .
H25C H 0.3160 0.4674 0.0036 0.103 Uiso 1 1 calc R . .
C26 C 0.0269(2) 0.3878(3) -0.0867(2) 0.0707(12) Uani 1 1 d . . .
H26A H -0.0057 0.4006 -0.0658 0.106 Uiso 1 1 calc R . .
H26B H 0.0205 0.3195 -0.1049 0.106 Uiso 1 1 calc R . .
H26C H 0.0178 0.4350 -0.1250 0.106 Uiso 1 1 calc R . .
C27 C 0.08450(18) 0.1847(3) -0.27499(17) 0.0516(9) Uani 1 1 d . . .
C28 C 0.0123(2) 0.1615(3) -0.3046(2) 0.0691(12) Uani 1 1 d . . .
C29 C -0.0107(3) 0.0815(4) -0.3498(2) 0.0912(16) Uani 1 1 d . . .
H29A H -0.0589 0.0647 -0.3692 0.109 Uiso 1 1 calc R . .
C30 C 0.0334(3) 0.0256(4) -0.3676(2) 0.0934(18) Uani 1 1 d . . .
H30A H 0.0155 -0.0282 -0.3995 0.112 Uiso 1 1 calc R . .
C31 C 0.1039(3) 0.0472(3) -0.3394(2) 0.0768(13) Uani 1 1 d . . .
H31A H 0.1344 0.0080 -0.3519 0.092 Uiso 1 1 calc R . .
C32 C 0.1310(2) 0.1268(3) -0.29230(17) 0.0557(10) Uani 1 1 d . . .
C33 C 0.20800(18) 0.1480(3) -0.26149(18) 0.0548(9) Uani 1 1 d . . .
H33A H 0.2155 0.2197 -0.2647 0.082 Uiso 1 1 calc R . .
H33B H 0.2295 0.1108 -0.2872 0.082 Uiso 1 1 calc R . .
H33C H 0.2293 0.1276 -0.2124 0.082 Uiso 1 1 calc R . .
C34 C -0.0375(2) 0.2220(4) -0.2867(2) 0.0895(15) Uani 1 1 d . . .
H34A H -0.0854 0.1987 -0.3143 0.134 Uiso 1 1 calc R . .
H34B H -0.0339 0.2925 -0.2972 0.134 Uiso 1 1 calc R . .
H34C H -0.0259 0.2145 -0.2370 0.134 Uiso 1 1 calc R . .
C35 C 0.23912(14) -0.1063(2) 0.02670(15) 0.0318(7) Uani 1 1 d . . .
H35A H 0.1903 -0.1307 0.0065 0.038 Uiso 1 1 calc R . .
H35B H 0.2524 -0.0909 0.0765 0.038 Uiso 1 1 calc R . .
C36 C 0.28638(15) -0.1892(2) 0.02208(15) 0.0348(7) Uani 1 1 d . . .
C37 C 0.34873(15) -0.2149(2) 0.08045(15) 0.0375(7) Uani 1 1 d . . .
C38 C 0.39300(17) -0.2867(2) 0.07255(17) 0.0473(8) Uani 1 1 d . . .
H38A H 0.4348 -0.3047 0.1116 0.057 Uiso 1 1 calc R . .
C39 C 0.37704(18) -0.3315(3) 0.00948(18) 0.0547(9) Uani 1 1 d . . .
H39A H 0.4091 -0.3768 0.0044 0.066 Uiso 1 1 calc R . .
C40 C 0.31444(17) -0.3109(2) -0.04678(17) 0.0475(8) Uani 1 1 d . . .
H40A H 0.3028 -0.3447 -0.0897 0.057 Uiso 1 1 calc R . .
C41 C 0.26782(15) -0.2407(2) -0.04137(15) 0.0365(7) Uani 1 1 d . . .
C42 C 0.19831(16) -0.2277(2) -0.10224(15) 0.0368(7) Uani 1 1 d . . .
C43 C 0.19104(17) -0.1729(2) -0.16125(16) 0.0430(8) Uani 1 1 d . . .
C44 C 0.12634(19) -0.1712(3) -0.21897(17) 0.0527(9) Uani 1 1 d . . .
H44A H 0.1209 -0.1348 -0.2595 0.063 Uiso 1 1 calc R . .
C45 C 0.07019(19) -0.2221(3) -0.21738(19) 0.0600(10) Uani 1 1 d . . .
H45A H 0.0264 -0.2206 -0.2570 0.072 Uiso 1 1 calc R . .
C46 C 0.07661(18) -0.2744(3) -0.15994(19) 0.0524(9) Uani 1 1 d . . .
H46A H 0.0372 -0.3086 -0.1599 0.063 Uiso 1 1 calc R . .
C47 C 0.14015(17) -0.2784(2) -0.10131(16) 0.0417(8) Uani 1 1 d . . .
C48 C 0.14489(19) -0.3360(2) -0.03828(18) 0.0536(9) Uani 1 1 d . . .
H48A H 0.1043 -0.3802 -0.0516 0.080 Uiso 1 1 calc R . .
H48B H 0.1456 -0.2893 -0.0023 0.080 Uiso 1 1 calc R . .
H48C H 0.1878 -0.3760 -0.0200 0.080 Uiso 1 1 calc R . .
C49 C 0.25032(19) -0.1141(3) -0.16425(18) 0.0547(9) Uani 1 1 d . . .
H49A H 0.2948 -0.1466 -0.1352 0.082 Uiso 1 1 calc R . .
H49B H 0.2500 -0.0463 -0.1470 0.082 Uiso 1 1 calc R . .
H49C H 0.2448 -0.1109 -0.2126 0.082 Uiso 1 1 calc R . .
C50 C 0.36597(15) -0.1707(2) 0.15058(15) 0.0369(7) Uani 1 1 d . . .
C51 C 0.32713(16) -0.1983(2) 0.18767(17) 0.0454(8) Uani 1 1 d . . .
C52 C 0.34157(19) -0.1543(3) 0.25133(18) 0.0558(9) Uani 1 1 d . . .
H52A H 0.3153 -0.1728 0.2765 0.067 Uiso 1 1 calc R . .
C53 C 0.3939(2) -0.0836(3) 0.27867(18) 0.0614(10) Uani 1 1 d . . .
H53A H 0.4025 -0.0523 0.3218 0.074 Uiso 1 1 calc R . .
C54 C 0.43380(18) -0.0582(3) 0.24350(18) 0.0546(9) Uani 1 1 d . . .
H54A H 0.4702 -0.0104 0.2630 0.066 Uiso 1 1 calc R . .
C55 C 0.42094(16) -0.1024(2) 0.17974(16) 0.0417(8) Uani 1 1 d . . .
C56 C 0.46904(17) -0.0771(3) 0.14572(17) 0.0523(9) Uani 1 1 d . . .
H56A H 0.4823 -0.0066 0.1538 0.078 Uiso 1 1 calc R . .
H56B H 0.4449 -0.0897 0.0955 0.078 Uiso 1 1 calc R . .
H56C H 0.5111 -0.1187 0.1659 0.078 Uiso 1 1 calc R . .
C57 C 0.27113(17) -0.2771(3) 0.16012(18) 0.0541(9) Uani 1 1 d . . .
H57A H 0.2607 -0.3020 0.1982 0.081 Uiso 1 1 calc R . .
H57B H 0.2875 -0.3324 0.1406 0.081 Uiso 1 1 calc R . .
H57C H 0.2287 -0.2483 0.1237 0.081 Uiso 1 1 calc R . .
C58 C 0.0436(2) 0.2175(3) 0.0702(2) 0.0696(11) Uani 1 1 d . . .
H58A H 0.0774 0.2275 0.1187 0.104 Uiso 1 1 calc R . .
H58B H 0.0076 0.2695 0.0571 0.104 Uiso 1 1 calc R . .
H58C H 0.0677 0.2213 0.0396 0.104 Uiso 1 1 calc R . .
C59 C -0.1053(2) 0.1561(3) -0.1070(2) 0.0727(12) Uani 1 1 d . . .
H59A H -0.1122 0.1976 -0.1475 0.109 Uiso 1 1 calc R . .
H59B H -0.0958 0.1989 -0.0664 0.109 Uiso 1 1 calc R . .
H59C H -0.1475 0.1166 -0.1169 0.109 Uiso 1 1 calc R . .
O5A O 0.1928(4) 0.0677(7) 0.1409(4) 0.057(2) Uiso 0.331(3) 1 d PD A 1
H5AA H 0.2118 0.0925 0.1168 0.085 Uiso 0.331(3) 1 d PR A 1
C60A C 0.2405(4) 0.0691(7) 0.2120(4) 0.043(2) Uiso 0.331(3) 1 d PD A 1
H60A H 0.2886 0.0735 0.2167 0.064 Uiso 0.331(3) 1 d PR A 1
H60B H 0.2348 0.0075 0.2340 0.064 Uiso 0.331(3) 1 d PR A 1
H60C H 0.2305 0.1267 0.2348 0.064 Uiso 0.331(3) 1 d PR A 1
O5B O 0.1875(5) 0.0998(8) 0.1376(5) 0.057(2) Uiso 0.273(7) 1 d PD B 2
H5BA H 0.1939 0.0704 0.1749 0.085 Uiso 0.273(7) 1 d PR B 2
C60B C 0.2514(7) 0.1360(14) 0.1402(12) 0.068(2) Uiso 0.273(7) 1 d PD B 2
H60D H 0.2690 0.1902 0.1744 0.103 Uiso 0.273(7) 1 d PR B 2
H60E H 0.2451 0.1606 0.0943 0.103 Uiso 0.273(7) 1 d PR B 2
H60F H 0.2850 0.0808 0.1544 0.103 Uiso 0.273(7) 1 d PR B 2
O5C O 0.2553(5) 0.2034(7) 0.1180(5) 0.129(4) Uiso 0.396(7) 1 d PD C 3
H5CA H 0.2656 0.2477 0.1489 0.193 Uiso 0.396(7) 1 d PR C 3
C60C C 0.2509(7) 0.1102(8) 0.1472(8) 0.068(2) Uiso 0.396(7) 1 d PD C 3
H60G H 0.2849 0.0638 0.1431 0.103 Uiso 0.396(7) 1 d PR C 3
H60H H 0.2036 0.0835 0.1217 0.103 Uiso 0.396(7) 1 d PR C 3
H60I H 0.2607 0.1186 0.1964 0.103 Uiso 0.396(7) 1 d PR C 3
O6A O -0.1141(3) 0.0016(4) -0.2150(2) 0.0756(17) Uani 0.625(6) 1 d PD D 1
H6AA H -0.1380 -0.0335 -0.2003 0.113 Uiso 0.625(6) 1 calc PR D 1
C61A C -0.082(2) -0.060(2) -0.247(2) 0.081(3) Uani 0.625(6) 1 d PD D 1
H61A H -0.0334 -0.0398 -0.2317 0.122 Uiso 0.625(6) 1 calc PR D 1
H61B H -0.1071 -0.0536 -0.2977 0.122 Uiso 0.625(6) 1 calc PR D 1
H61C H -0.0841 -0.1295 -0.2334 0.122 Uiso 0.625(6) 1 calc PR D 1
O6B O -0.0448(4) 0.0163(5) -0.2107(3) 0.064(3) Uani 0.375(6) 1 d PD D 2
H6BA H -0.0346 0.0498 -0.2386 0.096 Uiso 0.375(6) 1 calc PR D 2
C61B C -0.085(4) -0.066(4) -0.246(4) 0.081(3) Uani 0.375(6) 1 d PD D 2
H61D H -0.0663 -0.1267 -0.2180 0.122 Uiso 0.375(6) 1 calc PR D 2
H61E H -0.0848 -0.0732 -0.2913 0.122 Uiso 0.375(6) 1 calc PR D 2
H61F H -0.1337 -0.0563 -0.2517 0.122 Uiso 0.375(6) 1 calc PR D 2

loop_
_atom_site_aniso_label
_atom_site_aniso_U_11
_atom_site_aniso_U_22
_atom_site_aniso_U_33
_atom_site_aniso_U_23
_atom_site_aniso_U_13
_atom_site_aniso_U_12
Fe1 0.0295(3) 0.0401(4) 0.0431(4) -0.0062(3) 0.0207(3) -0.0048(3)
O1 0.0345(12) 0.0537(13) 0.0382(12) -0.0072(11) 0.0170(10) -0.0102(10)
O2 0.0307(11) 0.0479(13) 0.0397(12) -0.0055(10) 0.0206(9) -0.0023(9)
O3 0.0485(14) 0.0682(16) 0.0574(15) 0.0090(12) 0.0335(12) 0.0169(12)
O4 0.0734(17) 0.0605(15) 0.0787(17) -0.0302(14) 0.0580(14) -0.0326(13)
C1 0.0268(14) 0.0255(14) 0.0327(16) 0.0063(13) 0.0130(13) 0.0042(12)
C2 0.0261(14) 0.0291(14) 0.0282(15) -0.0003(12) 0.0128(12) 0.0014(12)
C3 0.0288(15) 0.0312(15) 0.0296(15) 0.0035(12) 0.0139(12) 0.0037(12)
C4 0.0335(16) 0.0291(15) 0.0369(17) 0.0012(13) 0.0188(13) -0.0020(12)
C5 0.0290(15) 0.0360(16) 0.0345(17) -0.0027(13) 0.0157(13) -0.0043(13)
C6 0.0251(15) 0.0364(16) 0.0379(17) 0.0009(13) 0.0124(13) 0.0035(12)
C7 0.0298(15) 0.0306(15) 0.0305(15) -0.0023(13) 0.0137(12) 0.0010(12)
C8 0.0301(16) 0.0512(19) 0.047(2) 0.0065(16) 0.0171(14) -0.0043(14)
C9 0.042(2) 0.074(3) 0.076(3) -0.002(2) 0.0399(19) 0.0002(18)
C10 0.042(2) 0.072(2) 0.071(3) 0.015(2) 0.0305(18) -0.0105(18)
C11 0.041(2) 0.077(3) 0.060(2) -0.005(2) 0.0146(18) -0.0215(19)
C12 0.0345(17) 0.0404(17) 0.0498(19) 0.0137(15) 0.0229(15) 0.0079(14)
C13 0.0305(16) 0.0445(18) 0.0445(19) 0.0189(15) 0.0187(14) 0.0084(14)
C14 0.0265(16) 0.0441(18) 0.049(2) 0.0134(16) 0.0123(14) 0.0024(14)
C15 0.0383(18) 0.054(2) 0.044(2) 0.0167(17) 0.0180(15) 0.0041(16)
C16 0.046(2) 0.046(2) 0.060(2) 0.0200(18) 0.0292(17) 0.0101(16)
C17 0.055(2) 0.0376(17) 0.056(2) 0.0105(16) 0.0318(17) 0.0084(16)
C18 0.0444(18) 0.0388(18) 0.0463(19) 0.0105(15) 0.0248(15) 0.0109(15)
C19 0.069(2) 0.0313(17) 0.056(2) 0.0108(16) 0.0337(19) 0.0073(16)
C20 0.079(3) 0.0390(19) 0.059(2) 0.0126(17) 0.039(2) 0.0084(18)
C21 0.115(4) 0.046(2) 0.072(3) 0.009(2) 0.065(3) 0.004(2)
C22 0.129(5) 0.068(3) 0.063(3) 0.000(2) 0.052(3) -0.015(3)
C23 0.096(3) 0.058(2) 0.055(3) 0.003(2) 0.028(2) -0.008(2)
C24 0.068(3) 0.0404(19) 0.051(2) 0.0036(17) 0.0203(19) -0.0003(18)
C25 0.063(3) 0.055(2) 0.073(3) -0.008(2) 0.015(2) -0.0038(19)
C26 0.072(3) 0.074(3) 0.086(3) 0.033(2) 0.053(2) 0.031(2)
C27 0.051(2) 0.053(2) 0.041(2) 0.0161(17) 0.0098(16) -0.0070(18)
C28 0.053(2) 0.074(3) 0.055(2) 0.020(2) -0.0001(19) -0.014(2)
C29 0.077(3) 0.099(4) 0.063(3) 0.016(3) -0.004(3) -0.034(3)
C30 0.126(5) 0.069(3) 0.054(3) -0.001(2) 0.008(3) -0.043(3)
C31 0.118(4) 0.051(2) 0.049(2) 0.002(2) 0.024(2) -0.013(3)
C32 0.077(3) 0.044(2) 0.0378(19) 0.0099(16) 0.0160(18) -0.0078(19)
C33 0.065(2) 0.050(2) 0.052(2) 0.0019(17) 0.0267(18) 0.0078(18)
C34 0.036(2) 0.114(4) 0.097(3) 0.031(3) 0.008(2) -0.008(2)
C35 0.0293(15) 0.0319(15) 0.0361(17) 0.0049(13) 0.0157(13) 0.0024(12)
C36 0.0317(16) 0.0337(16) 0.0409(18) 0.0074(14) 0.0171(14) 0.0060(13)
C37 0.0324(16) 0.0396(17) 0.0395(18) 0.0047(14) 0.0141(14) 0.0055(13)
C38 0.0407(18) 0.055(2) 0.042(2) 0.0045(16) 0.0132(15) 0.0173(16)
C39 0.052(2) 0.057(2) 0.054(2) -0.0006(18) 0.0216(18) 0.0249(18)
C40 0.051(2) 0.049(2) 0.0408(19) -0.0023(16) 0.0180(16) 0.0136(16)
C41 0.0381(17) 0.0333(16) 0.0373(18) 0.0056(14) 0.0153(14) 0.0045(13)
C42 0.0407(18) 0.0309(15) 0.0375(18) -0.0033(14) 0.0152(14) 0.0058(14)
C43 0.051(2) 0.0349(17) 0.0411(19) -0.0020(15) 0.0180(16) 0.0025(15)
C44 0.058(2) 0.051(2) 0.0342(19) -0.0013(16) 0.0057(17) 0.0083(18)
C45 0.048(2) 0.061(2) 0.050(2) -0.014(2) 0.0001(18) 0.0037(19)
C46 0.047(2) 0.047(2) 0.057(2) -0.0170(18) 0.0153(18) -0.0059(16)
C47 0.0449(19) 0.0322(16) 0.0457(19) -0.0065(15) 0.0170(16) 0.0004(14)
C48 0.060(2) 0.0390(19) 0.065(2) -0.0039(17) 0.0305(19) -0.0092(16)
C49 0.066(2) 0.055(2) 0.043(2) 0.0008(17) 0.0238(18) -0.0023(18)
C50 0.0305(16) 0.0418(17) 0.0338(17) 0.0063(14) 0.0093(13) 0.0107(14)
C51 0.0375(18) 0.054(2) 0.042(2) 0.0123(16) 0.0152(15) 0.0113(16)
C52 0.049(2) 0.078(3) 0.041(2) 0.0089(19) 0.0207(17) 0.009(2)
C53 0.061(2) 0.088(3) 0.034(2) -0.0045(19) 0.0180(18) 0.008(2)
C54 0.045(2) 0.066(2) 0.045(2) -0.0009(18) 0.0120(17) -0.0003(18)
C55 0.0344(17) 0.055(2) 0.0332(17) 0.0067(15) 0.0115(14) 0.0077(15)
C56 0.0349(18) 0.069(2) 0.048(2) 0.0064(18) 0.0131(15) 0.0022(16)
C57 0.047(2) 0.058(2) 0.058(2) 0.0143(18) 0.0240(17) 0.0051(17)
C58 0.083(3) 0.055(2) 0.088(3) -0.017(2) 0.054(2) -0.027(2)
C59 0.064(3) 0.082(3) 0.081(3) 0.017(2) 0.039(2) 0.025(2)
O6A 0.068(3) 0.088(3) 0.062(3) -0.006(3) 0.019(2) 0.002(3)
C61A 0.072(4) 0.091(5) 0.075(3) -0.021(3) 0.026(4) -0.015(4)
O6B 0.071(5) 0.073(5) 0.045(4) 0.005(4) 0.021(4) -0.009(4)
C61B 0.072(4) 0.091(5) 0.075(3) -0.021(3) 0.026(4) -0.015(4)

loop_
_atom_type_symbol
_atom_type_description
_atom_type_scat_dispersion_real
_atom_type_scat_dispersion_imag
_atom_type_scat_source
C C 0.0033 0.0016 'International Tables Vol C Tables 4.2.6.8 and 6.1.1.4'
H H 0.0000 0.0000 'International Tables Vol C Tables 4.2.6.8 and 6.1.1.4'
O O 0.0106 0.0060 'International Tables Vol C Tables 4.2.6.8 and 6.1.1.4'
Fe Fe 0.3463 0.8444 'International Tables Vol C Tables 4.2.6.8 and 6.1.1.4'

loop_
_geom_angle_atom_site_label_1
_geom_angle_atom_site_label_2
_geom_angle_atom_site_label_3
_geom_angle
_geom_angle_site_symmetry_1
_geom_angle_site_symmetry_3
O4 Fe1 O4 180.00(15) . 3
O4 Fe1 O2 89.69(8) . .
O4 Fe1 O2 90.31(8) 3 .
O4 Fe1 O2 90.31(8) . 3
O4 Fe1 O2 89.69(8) 3 3
O2 Fe1 O2 180.00(15) . 3
O4 Fe1 O3 90.86(10) . .
O4 Fe1 O3 89.14(10) 3 .
O2 Fe1 O3 89.30(8) . .
O2 Fe1 O3 90.70(8) 3 .
O4 Fe1 O3 89.14(10) . 3
O4 Fe1 O3 90.86(10) 3 3
O2 Fe1 O3 90.70(8) . 3
O2 Fe1 O3 89.30(8) 3 3
O3 Fe1 O3 180.00(13) . 3
C1 O2 Fe1 122.35(17) . .
C59 O3 Fe1 124.6(2) . .
C58 O4 Fe1 135.4(2) . .
O1 C1 O2 125.2(3) . .
O1 C1 C2 117.4(2) . .
O2 C1 C2 117.3(2) . .
C3 C2 C7 120.5(2) . .
C3 C2 C1 120.6(2) . .
C7 C2 C1 118.9(2) . .
C2 C3 C4 119.1(2) . .
C2 C3 C12 118.4(2) . .
C4 C3 C12 122.4(2) . .
C3 C4 C5 121.7(3) . .
C6 C5 C4 117.4(2) . .
C6 C5 C8 119.8(2) . .
C4 C5 C8 122.8(3) . .
C5 C6 C7 122.7(3) . .
C6 C7 C2 118.5(3) . .
C6 C7 C35 120.8(2) . .
C2 C7 C35 120.7(2) . .
C11 C8 C10 108.6(3) . .
C11 C8 C5 109.7(3) . .
C10 C8 C5 113.2(2) . .
C11 C8 C9 109.0(3) . .
C10 C8 C9 107.7(3) . .
C5 C8 C9 108.5(3) . .
C3 C12 C13 116.2(2) . .
C14 C13 C18 119.6(3) . .
C14 C13 C12 119.2(3) . .
C18 C13 C12 121.2(3) . .
C15 C14 C13 119.1(3) . .
C15 C14 C27 116.5(3) . .
C13 C14 C27 124.2(3) . .
C16 C15 C14 121.0(3) . .
C17 C16 C15 119.9(3) . .
C16 C17 C18 121.1(3) . .
C17 C18 C13 119.3(3) . .
C17 C18 C19 116.6(3) . .
C13 C18 C19 124.1(3) . .
C24 C19 C20 120.9(3) . .
C24 C19 C18 120.2(3) . .
C20 C19 C18 118.5(3) . .
C21 C20 C19 118.1(4) . .
C21 C20 C26 120.1(4) . .
C19 C20 C26 121.6(3) . .
C22 C21 C20 121.6(4) . .
C23 C22 C21 119.2(4) . .
C22 C23 C24 122.0(4) . .
C19 C24 C23 118.0(4) . .
C19 C24 C25 123.5(3) . .
C23 C24 C25 118.4(4) . .
C28 C27 C32 119.9(4) . .
C28 C27 C14 119.4(4) . .
C32 C27 C14 120.3(3) . .
C29 C28 C27 118.3(5) . .
C29 C28 C34 121.1(4) . .
C27 C28 C34 120.5(4) . .
C30 C29 C28 122.4(5) . .
C29 C30 C31 120.2(5) . .
C30 C31 C32 120.3(5) . .
C31 C32 C27 118.8(4) . .
C31 C32 C33 119.4(4) . .
C27 C32 C33 121.7(3) . .
C7 C35 C36 114.0(2) . .
C41 C36 C37 119.6(3) . .
C41 C36 C35 119.5(2) . .
C37 C36 C35 120.9(3) . .
C38 C37 C36 119.0(3) . .
C38 C37 C50 119.9(3) . .
C36 C37 C50 121.1(3) . .
C39 C38 C37 121.1(3) . .
C38 C39 C40 120.2(3) . .
C39 C40 C41 120.8(3) . .
C40 C41 C36 119.0(3) . .
C40 C41 C42 118.3(3) . .
C36 C41 C42 122.6(3) . .
C43 C42 C47 119.9(3) . .
C43 C42 C41 121.7(3) . .
C47 C42 C41 118.3(3) . .
C44 C43 C42 119.1(3) . .
C44 C43 C49 118.6(3) . .
C42 C43 C49 122.3(3) . .
C45 C44 C43 120.2(3) . .
C46 C45 C44 121.0(3) . .
C45 C46 C47 120.7(3) . .
C46 C47 C42 119.1(3) . .
C46 C47 C48 119.1(3) . .
C42 C47 C48 121.8(3) . .
C55 C50 C51 119.9(3) . .
C55 C50 C37 120.3(3) . .
C51 C50 C37 119.8(3) . .
C52 C51 C50 119.5(3) . .
C52 C51 C57 119.3(3) . .
C50 C51 C57 121.2(3) . .
C51 C52 C53 120.5(3) . .
C52 C53 C54 120.3(3) . .
C53 C54 C55 120.3(3) . .
C54 C55 C50 119.4(3) . .
C54 C55 C56 118.2(3) . .
C50 C55 C56 122.4(3) . .

loop_
_geom_bond_atom_site_label_1
_geom_bond_atom_site_label_2
_geom_bond_distance
_geom_bond_site_symmetry_2
Fe1 O4 2.091(2) .
Fe1 O4 2.091(2) 3
Fe1 O2 2.1215(18) .
Fe1 O2 2.1215(18) 3
Fe1 O3 2.162(2) .
Fe1 O3 2.162(2) 3
O1 C1 1.244(3) .
O2 C1 1.270(3) .
O3 C59 1.419(4) .
O4 C58 1.382(4) .
C1 C2 1.516(4) .
C2 C3 1.396(4) .
C2 C7 1.400(4) .
C3 C4 1.399(4) .
C3 C12 1.518(4) .
C4 C5 1.399(4) .
C5 C6 1.387(4) .
C5 C8 1.544(4) .
C6 C7 1.397(4) .
C7 C35 1.522(4) .
C8 C11 1.525(4) .
C8 C10 1.529(4) .
C8 C9 1.546(5) .
C12 C13 1.527(4) .
C13 C14 1.409(4) .
C13 C18 1.419(4) .
C14 C15 1.399(4) .
C14 C27 1.494(5) .
C15 C16 1.386(5) .
C16 C17 1.383(5) .
C17 C18 1.390(4) .
C18 C19 1.522(5) .
C19 C24 1.383(5) .
C19 C20 1.409(5) .
C20 C21 1.384(5) .
C20 C26 1.488(5) .
C21 C22 1.380(6) .
C22 C23 1.355(6) .
C23 C24 1.403(5) .
C24 C25 1.495(5) .
C27 C28 1.416(5) .
C27 C32 1.416(5) .
C28 C29 1.379(6) .
C28 C34 1.499(6) .
C29 C30 1.367(7) .
C30 C31 1.379(7) .
C31 C32 1.406(5) .
C32 C33 1.500(5) .
C35 C36 1.525(4) .
C36 C41 1.410(4) .
C36 C37 1.414(4) .
C37 C38 1.400(4) .
C37 C50 1.493(4) .
C38 C39 1.369(4) .
C39 C40 1.381(4) .
C40 C41 1.401(4) .
C41 C42 1.497(4) .
C42 C43 1.401(4) .
C42 C47 1.410(4) .
C43 C44 1.394(4) .
C43 C49 1.503(5) .
C44 C45 1.381(5) .
C45 C46 1.360(5) .
C46 C47 1.390(4) .
C47 C48 1.508(4) .
C50 C55 1.399(4) .
C50 C51 1.405(4) .
C51 C52 1.382(5) .
C51 C57 1.506(5) .
C52 C53 1.383(5) .
C53 C54 1.383(5) .
C54 C55 1.391(4) .
C55 C56 1.512(4) .
O5A C60A 1.4124(10) .
O5B C60B 1.4126(10) .
O5C C60C 1.4131(10) .
O6A C61A 1.40(3) .
O6B C61B 1.40(4) .

loop_
_geom_torsion_atom_site_label_1
_geom_torsion_atom_site_label_2
_geom_torsion_atom_site_label_3
_geom_torsion_atom_site_label_4
_geom_torsion
_geom_torsion_site_symmetry_1
O4 Fe1 O2 C1 -147.0(2) .
O4 Fe1 O2 C1 33.0(2) 3
O2 Fe1 O2 C1 143(32) 3
O3 Fe1 O2 C1 -56.1(2) .
O3 Fe1 O2 C1 123.9(2) 3
O4 Fe1 O3 C59 -52.8(3) .
O4 Fe1 O3 C59 127.2(3) 3
O2 Fe1 O3 C59 -142.5(3) .
O2 Fe1 O3 C59 37.5(3) 3
O3 Fe1 O3 C59 81.8(18) 3
O4 Fe1 O4 C58 45(100) 3
O2 Fe1 O4 C58 34.6(4) .
O2 Fe1 O4 C58 -145.4(4) 3
O3 Fe1 O4 C58 -54.7(4) .
O3 Fe1 O4 C58 125.3(4) 3
Fe1 O2 C1 O1 -9.8(4) .
Fe1 O2 C1 C2 171.53(17) .
O1 C1 C2 C3 81.3(3) .
O2 C1 C2 C3 -99.8(3) .
O1 C1 C2 C7 -97.0(3) .
O2 C1 C2 C7 81.8(3) .
C7 C2 C3 C4 -0.2(4) .
C1 C2 C3 C4 -178.6(2) .
C7 C2 C3 C12 179.6(3) .
C1 C2 C3 C12 1.2(4) .
C2 C3 C4 C5 0.1(4) .
C12 C3 C4 C5 -179.6(3) .
C3 C4 C5 C6 -0.8(4) .
C3 C4 C5 C8 177.8(3) .
C4 C5 C6 C7 1.5(4) .
C8 C5 C6 C7 -177.1(3) .
C5 C6 C7 C2 -1.5(4) .
C5 C6 C7 C35 178.2(3) .
C3 C2 C7 C6 0.8(4) .
C1 C2 C7 C6 179.2(2) .
C3 C2 C7 C35 -178.9(3) .
C1 C2 C7 C35 -0.5(4) .
C6 C5 C8 C11 -67.7(4) .
C4 C5 C8 C11 113.8(3) .
C6 C5 C8 C10 170.8(3) .
C4 C5 C8 C10 -7.8(4) .
C6 C5 C8 C9 51.3(4) .
C4 C5 C8 C9 -127.2(3) .
C2 C3 C12 C13 -179.4(3) .
C4 C3 C12 C13 0.4(4) .
C3 C12 C13 C14 95.5(3) .
C3 C12 C13 C18 -84.6(4) .
C18 C13 C14 C15 0.1(4) .
C12 C13 C14 C15 -180.0(3) .
C18 C13 C14 C27 -176.3(3) .
C12 C13 C14 C27 3.6(4) .
C13 C14 C15 C16 0.7(4) .
C27 C14 C15 C16 177.4(3) .
C14 C15 C16 C17 -1.3(5) .
C15 C16 C17 C18 1.1(5) .
C16 C17 C18 C13 -0.3(5) .
C16 C17 C18 C19 -178.3(3) .
C14 C13 C18 C17 -0.3(4) .
C12 C13 C18 C17 179.8(3) .
C14 C13 C18 C19 177.5(3) .
C12 C13 C18 C19 -2.4(4) .
C17 C18 C19 C24 -72.5(4) .
C13 C18 C19 C24 109.6(4) .
C17 C18 C19 C20 100.9(4) .
C13 C18 C19 C20 -77.0(4) .
C24 C19 C20 C21 0.3(5) .
C18 C19 C20 C21 -173.0(3) .
C24 C19 C20 C26 176.7(3) .
C18 C19 C20 C26 3.4(5) .
C19 C20 C21 C22 -0.6(5) .
C26 C20 C21 C22 -177.1(4) .
C20 C21 C22 C23 0.0(6) .
C21 C22 C23 C24 1.0(6) .
C20 C19 C24 C23 0.6(5) .
C18 C19 C24 C23 173.8(3) .
C20 C19 C24 C25 -177.0(3) .
C18 C19 C24 C25 -3.8(5) .
C22 C23 C24 C19 -1.3(6) .
C22 C23 C24 C25 176.5(4) .
C15 C14 C27 C28 -93.4(4) .
C13 C14 C27 C28 83.1(4) .
C15 C14 C27 C32 79.8(4) .
C13 C14 C27 C32 -103.7(4) .
C32 C27 C28 C29 0.5(5) .
C14 C27 C28 C29 173.7(3) .
C32 C27 C28 C34 179.9(3) .
C14 C27 C28 C34 -6.9(5) .
C27 C28 C29 C30 -1.2(6) .
C34 C28 C29 C30 179.3(4) .
C28 C29 C30 C31 1.1(7) .
C29 C30 C31 C32 -0.1(6) .
C30 C31 C32 C27 -0.6(5) .
C30 C31 C32 C33 179.1(4) .
C28 C27 C32 C31 0.4(5) .
C14 C27 C32 C31 -172.8(3) .
C28 C27 C32 C33 -179.3(3) .
C14 C27 C32 C33 7.5(5) .
C6 C7 C35 C36 -38.4(4) .
C2 C7 C35 C36 141.3(3) .
C7 C35 C36 C41 -73.4(3) .
C7 C35 C36 C37 106.3(3) .
C41 C36 C37 C38 4.1(4) .
C35 C36 C37 C38 -175.6(3) .
C41 C36 C37 C50 -172.8(3) .
C35 C36 C37 C50 7.6(4) .
C36 C37 C38 C39 0.5(5) .
C50 C37 C38 C39 177.3(3) .
C37 C38 C39 C40 -4.0(5) .
C38 C39 C40 C41 3.0(6) .
C39 C40 C41 C36 1.5(5) .
C39 C40 C41 C42 -175.1(3) .
C37 C36 C41 C40 -5.0(4) .
C35 C36 C41 C40 174.7(3) .
C37 C36 C41 C42 171.4(3) .
C35 C36 C41 C42 -8.9(4) .
C40 C41 C42 C43 -78.1(4) .
C36 C41 C42 C43 105.5(3) .
C40 C41 C42 C47 97.4(4) .
C36 C41 C42 C47 -79.0(4) .
C47 C42 C43 C44 -1.4(4) .
C41 C42 C43 C44 174.0(3) .
C47 C42 C43 C49 177.5(3) .
C41 C42 C43 C49 -7.1(4) .
C42 C43 C44 C45 0.7(5) .
C49 C43 C44 C45 -178.2(3) .
C43 C44 C45 C46 0.2(5) .
C44 C45 C46 C47 -0.3(5) .
C45 C46 C47 C42 -0.4(5) .
C45 C46 C47 C48 179.2(3) .
C43 C42 C47 C46 1.2(4) .
C41 C42 C47 C46 -174.3(3) .
C43 C42 C47 C48 -178.3(3) .
C41 C42 C47 C48 6.2(4) .
C38 C37 C50 C55 72.9(4) .
C36 C37 C50 C55 -110.3(3) .
C38 C37 C50 C51 -106.6(3) .
C36 C37 C50 C51 70.2(4) .
C55 C50 C51 C52 3.0(4) .
C37 C50 C51 C52 -177.5(3) .
C55 C50 C51 C57 -175.5(3) .
C37 C50 C51 C57 4.0(4) .
C50 C51 C52 C53 -0.1(5) .
C57 C51 C52 C53 178.4(3) .
C51 C52 C53 C54 -1.9(5) .
C52 C53 C54 C55 1.0(6) .
C53 C54 C55 C50 1.8(5) .
C53 C54 C55 C56 -176.1(3) .
C51 C50 C55 C54 -3.8(4) .
C37 C50 C55 C54 176.7(3) .
C51 C50 C55 C56 174.0(3) .
C37 C50 C55 C56 -5.5(4) .
